data_2208499
loop_
_publ_author_name
'Silva, Luiz Everson da'
'Joussef, Antonio Carlos'
'Andrighetti-Fr\"ohner, Carla Regina'
'Sim\~oes, Cl\'audia Maria Olivra'
'Bortoluzzi, Adailton Jos\'e'

_publ_section_title
;
 5-(5-Ethyl-1,3,4-thiadiazol-2-ylaminomethylene)-2,2-dimethyl-1,3-dioxane-
 4,6-dione
;
_journal_coeditor_code BH6071
_journal_issue 4
_journal_name_full 'Acta Crystallographica Section E'
_journal_page_first o1520
_journal_page_last o1521
_journal_paper_doi 10.1107/S160053680600969X
_journal_volume 62
_journal_year 2006
_chemical_formula_iupac 'C11 H13 N3 O4 S'
_chemical_formula_moiety 'C11 H13 N3 O4 S'
_chemical_formula_sum 'C11 H13 N3 O4 S'
_chemical_formula_weight 283.30
_chemical_name_systematic
;
5-(5-Ethyl-1,3,4-thiadiazol-2-ylaminomethylene)-2,2-dimethyl-1,3-dioxane-
4,6-dione
;
_space_group_IT_number 61
_symmetry_cell_setting orthorhombic
_symmetry_space_group_name_Hall '-P 2ac 2ab'
_symmetry_space_group_name_H-M 'P b c a'
_atom_sites_solution_hydrogens geom
_atom_sites_solution_primary direct
_atom_sites_solution_secondary difmap
_audit_creation_method SHELXL97
_cell_angle_alpha 90.00
_cell_angle_beta 90.00
_cell_angle_gamma 90.00
_cell_formula_units_Z 8
_cell_length_a 10.733(2)
_cell_length_b 9.8420(10)
_cell_length_c 24.650(2)
_cell_measurement_reflns_used 25
_cell_measurement_temperature 299(2)
_cell_measurement_theta_max 13.72
_cell_measurement_theta_min 5.44
_cell_volume 2603.9(6)
_computing_cell_refinement CAD-4-PC
_computing_data_collection 'CAD-4-PC (Enraf--Nonius, 1993)'
_computing_data_reduction 'XCAD4 (Harms & Wocadlo, 1995)'
_computing_molecular_graphics 'PLATON (Spek, 2003)'
_computing_publication_material SHELXL97
_computing_structure_refinement 'SHELXL97 (Sheldrick, 1997)'
_computing_structure_solution 'SHELXS97 (Sheldrick, 1997)'
_diffrn_ambient_temperature 299(2)
_diffrn_measured_fraction_theta_full 1.000
_diffrn_measured_fraction_theta_max 1.000
_diffrn_measurement_device_type 'Enraf--Nonius CAD-4'
_diffrn_measurement_method \w--2\q
_diffrn_radiation_monochromator graphite
_diffrn_radiation_source 'fine-focus sealed tube'
_diffrn_radiation_type MoK\a
_diffrn_radiation_wavelength 0.71069
_diffrn_reflns_av_R_equivalents 0
_diffrn_reflns_av_sigmaI/netI 0.0536
_diffrn_reflns_limit_h_max 0
_diffrn_reflns_limit_h_min -13
_diffrn_reflns_limit_k_max 0
_diffrn_reflns_limit_k_min -12
_diffrn_reflns_limit_l_max 30
_diffrn_reflns_limit_l_min 0
_diffrn_reflns_number 2543
_diffrn_reflns_theta_full 25.97
_diffrn_reflns_theta_max 25.97
_diffrn_reflns_theta_min 1.65
_diffrn_standards_decay_% 1
_diffrn_standards_interval_count 200
_diffrn_standards_number 3
_exptl_absorpt_coefficient_mu 0.263
_exptl_absorpt_correction_T_max 0.974
_exptl_absorpt_correction_T_min 0.878
_exptl_absorpt_correction_type psi-scan
_exptl_absorpt_process_details '(North <i>et al.</i>,  1968)'
_exptl_crystal_colour colourless
_exptl_crystal_density_diffrn 1.445
_exptl_crystal_density_method 'not measured'
_exptl_crystal_description prism
_exptl_crystal_F_000 1184
_exptl_crystal_size_max 0.40
_exptl_crystal_size_mid 0.40
_exptl_crystal_size_min 0.13
_refine_diff_density_max 0.215
_refine_diff_density_min -0.277
_refine_ls_extinction_method none
_refine_ls_goodness_of_fit_ref 1.036
_refine_ls_hydrogen_treatment constr
_refine_ls_matrix_type full
_refine_ls_number_parameters 173
_refine_ls_number_reflns 2543
_refine_ls_number_restraints 0
_refine_ls_restrained_S_all 1.036
_refine_ls_R_factor_all 0.0921
_refine_ls_R_factor_gt 0.0430
_refine_ls_shift/su_max 0.001
_refine_ls_shift/su_mean 0.000
_refine_ls_structure_factor_coef Fsqd
_refine_ls_weighting_details 'calc w=1/[\s^2^(Fo^2^)+(0.0539P)^2^+0.4796P] where P=(Fo^2^+2Fc^2^)/3'
_refine_ls_weighting_scheme calc
_refine_ls_wR_factor_gt 0.1009
_refine_ls_wR_factor_ref 0.1156
_reflns_number_gt 1700
_reflns_number_total 2543
_reflns_threshold_expression I>2\s(I)
_cod_data_source_file bh6071.cif
_cod_data_source_block I
_cod_depositor_comments
;
The following automatic conversions were performed:
'_symmetry_cell_setting' value 'Orthorhombic' changed to 'orthorhombic'
according to '/home/saulius/struct/CIF-dictionaries/cif_core.dic'
dictionary named 'cif_core.dic' version 2.4.1 from 2010-06-29.

Automatic conversion script
Id: cif_fix_enum 1527 2010-12-29 10:47:43Z saulius 

The following automatic conversions were performed:

'_symmetry_cell_setting' value 'Orthorhombic' changed to
'orthorhombic' according to
/home/saulius/struct/CIF-dictionaries/cif_core.dic dictionary named
'cif_core.dic' version 2.4.1 from 2010-06-29.

Automatic conversion script
Id: cif_fix_values 1715 2011-07-08 13:25:40Z adriana 
;
_cod_database_code 2208499
_cod_database_fobs_code 2208499

loop_
_symmetry_equiv_pos_as_xyz
'x, y, z'
'-x+1/2, -y, z+1/2'
'x+1/2, -y+1/2, -z'
'-x, y+1/2, -z+1/2'
'-x, -y, -z'
'x-1/2, y, -z-1/2'
'-x-1/2, y-1/2, z'
'x, -y-1/2, z-1/2'

loop_
_atom_site_type_symbol
_atom_site_label
_atom_site_fract_x
_atom_site_fract_y
_atom_site_fract_z
_atom_site_U_iso_or_equiv
_atom_site_adp_type
_atom_site_calc_flag
_atom_site_refinement_flags
_atom_site_occupancy
S S1 0.19552(5) -0.19525(7) 0.76316(3) 0.03700(19) Uani d . 1
C C2 0.3531(2) -0.2134(2) 0.77513(9) 0.0307(5) Uani d . 1
N N3 0.42119(18) -0.1261(2) 0.74917(9) 0.0370(5) Uani d . 1
N N4 0.35282(19) -0.0383(2) 0.71704(8) 0.0360(5) Uani d . 1
C C5 0.2352(2) -0.0632(2) 0.72069(9) 0.0295(5) Uani d . 1
N N6 0.14439(18) 0.00899(19) 0.69213(8) 0.0310(5) Uani d . 1
H H6 0.0607 -0.0130 0.6974 0.049(8) Uiso d R 1
C C7 0.1723(2) 0.1061(2) 0.65640(9) 0.0321(5) Uani d . 1
H H7 0.2563 0.1250 0.6510 0.039 Uiso calc R 1
C C8 0.0883(2) 0.1804(2) 0.62704(9) 0.0318(5) Uani d . 1
C C9 -0.0441(2) 0.1553(3) 0.63156(10) 0.0352(6) Uani d . 1
O O9 -0.09175(16) 0.07532(18) 0.66262(8) 0.0476(5) Uani d . 1
O O10 -0.11977(16) 0.23117(19) 0.59996(8) 0.0477(5) Uani d . 1
C C11 -0.0679(3) 0.2951(3) 0.55282(12) 0.0538(8) Uani d . 1
O O12 0.04539(18) 0.3630(2) 0.56625(8) 0.0589(6) Uani d . 1
C C13 0.1339(3) 0.2941(3) 0.59477(10) 0.0424(6) Uani d . 1
O O13 0.23966(19) 0.3339(2) 0.59295(8) 0.0575(6) Uani d . 1
C C21 0.4030(2) -0.3219(3) 0.81180(11) 0.0422(6) Uani d . 1
H H21A 0.4714 -0.3675 0.7936 0.051 Uiso calc R 1
H H21B 0.3381 -0.3887 0.8180 0.051 Uiso calc R 1
C C22 0.4484(3) -0.2700(3) 0.86599(12) 0.0598(9) Uani d . 1
H H22A 0.4784 -0.3448 0.8873 0.090 Uiso calc R 1
H H22B 0.3809 -0.2264 0.8847 0.090 Uiso calc R 1
H H22C 0.5146 -0.2060 0.8604 0.090 Uiso calc R 1
C C111 -0.1598(3) 0.4029(4) 0.53625(17) 0.0921(14) Uani d . 1
H H11A -0.2377 0.3610 0.5269 0.138 Uiso calc R 1
H H11B -0.1280 0.4515 0.5054 0.138 Uiso calc R 1
H H11C -0.1723 0.4648 0.5658 0.138 Uiso calc R 1
C C112 -0.0440(4) 0.1880(4) 0.51050(13) 0.0881(13) Uani d . 1
H H11D -0.1207 0.1430 0.5017 0.132 Uiso calc R 1
H H11E 0.0145 0.1228 0.5243 0.132 Uiso calc R 1
H H11F -0.0105 0.2298 0.4785 0.132 Uiso calc R 1

loop_
_atom_site_aniso_label
_atom_site_aniso_U_11
_atom_site_aniso_U_22
_atom_site_aniso_U_33
_atom_site_aniso_U_12
_atom_site_aniso_U_13
_atom_site_aniso_U_23
S1 0.0237(3) 0.0389(3) 0.0484(4) 0.0006(3) -0.0004(3) 0.0102(3)
C2 0.0248(11) 0.0311(13) 0.0362(13) 0.0032(10) -0.0015(10) -0.0072(11)
N3 0.0233(10) 0.0422(11) 0.0454(12) 0.0000(9) -0.0056(9) -0.0024(10)
N4 0.0252(11) 0.0406(12) 0.0423(12) -0.0028(9) -0.0026(9) 0.0010(10)
C5 0.0252(12) 0.0321(13) 0.0314(12) 0.0005(10) -0.0013(10) -0.0038(10)
N6 0.0241(10) 0.0354(11) 0.0334(11) 0.0010(9) -0.0008(9) 0.0007(9)
C7 0.0297(13) 0.0371(13) 0.0295(12) -0.0032(11) 0.0021(10) -0.0029(11)
C8 0.0322(13) 0.0338(13) 0.0293(12) 0.0003(11) 0.0007(11) 0.0014(11)
C9 0.0349(14) 0.0364(14) 0.0342(14) 0.0047(11) 0.0019(12) 0.0014(12)
O9 0.0346(10) 0.0512(12) 0.0571(12) 0.0022(9) 0.0062(9) 0.0202(10)
O10 0.0337(10) 0.0581(12) 0.0513(11) 0.0047(9) -0.0008(9) 0.0216(10)
C11 0.0452(17) 0.068(2) 0.0478(17) -0.0079(16) -0.0086(13) 0.0212(16)
O12 0.0518(13) 0.0607(14) 0.0643(14) -0.0127(11) -0.0141(11) 0.0306(11)
C13 0.0413(15) 0.0514(16) 0.0344(14) -0.0033(14) -0.0032(12) 0.0070(13)
O13 0.0444(11) 0.0693(14) 0.0586(12) -0.0195(11) -0.0010(10) 0.0185(11)
C21 0.0335(13) 0.0422(15) 0.0510(16) 0.0082(12) -0.0065(13) 0.0034(13)
C22 0.064(2) 0.066(2) 0.0488(18) -0.0009(17) -0.0139(16) 0.0113(16)
C111 0.067(2) 0.097(3) 0.113(3) -0.004(2) -0.029(2) 0.064(3)
C112 0.083(3) 0.137(4) 0.0442(19) -0.016(3) -0.0065(18) -0.008(2)

loop_
_atom_type_symbol
_atom_type_description
_atom_type_scat_dispersion_real
_atom_type_scat_dispersion_imag
_atom_type_scat_source
C C 0.0033 0.0016 'International Tables Vol C Tables 4.2.6.8 and 6.1.1.4'
H H 0.0000 0.0000 'International Tables Vol C Tables 4.2.6.8 and 6.1.1.4'
N N 0.0061 0.0033 'International Tables Vol C Tables 4.2.6.8 and 6.1.1.4'
O O 0.0106 0.0060 'International Tables Vol C Tables 4.2.6.8 and 6.1.1.4'
S S 0.1246 0.1234 'International Tables Vol C Tables 4.2.6.8 and 6.1.1.4'

loop_
_geom_angle_atom_site_label_1
_geom_angle_atom_site_label_2
_geom_angle_atom_site_label_3
_geom_angle
C5 S1 C2 86.55(11)
N3 C2 C21 124.7(2)
N3 C2 S1 113.51(17)
C21 C2 S1 121.81(19)
C2 N3 N4 113.45(19)
C5 N4 N3 111.1(2)
N4 C5 N6 123.5(2)
N4 C5 S1 115.35(18)
N6 C5 S1 121.19(17)
C7 N6 C5 122.7(2)
C7 N6 H6 118.4
C5 N6 H6 118.9
N6 C7 C8 125.7(2)
N6 C7 H7 117.1
C8 C7 H7 117.1
C7 C8 C9 121.0(2)
C7 C8 C13 118.6(2)
C9 C8 C13 120.2(2)
O9 C9 O10 118.0(2)
O9 C9 C8 125.1(2)
O10 C9 C8 116.9(2)
C9 O10 C11 118.4(2)
O12 C11 O10 110.4(2)
O12 C11 C112 110.1(3)
O10 C11 C112 108.7(3)
O12 C11 C111 106.9(3)
O10 C11 C111 105.9(3)
C112 C11 C111 114.7(3)
C13 O12 C11 118.7(2)
O13 C13 O12 118.5(2)
O13 C13 C8 126.0(2)
O12 C13 C8 115.5(2)
C2 C21 C22 114.1(2)
C2 C21 H21A 108.7
C22 C21 H21A 108.7
C2 C21 H21B 108.7
C22 C21 H21B 108.7
H21A C21 H21B 107.6
C21 C22 H22A 109.5
C21 C22 H22B 109.5
H22A C22 H22B 109.5
C21 C22 H22C 109.5
H22A C22 H22C 109.5
H22B C22 H22C 109.5
C11 C111 H11A 109.5
C11 C111 H11B 109.5
H11A C111 H11B 109.5
C11 C111 H11C 109.5
H11A C111 H11C 109.5
H11B C111 H11C 109.5
C11 C112 H11D 109.5
C11 C112 H11E 109.5
H11D C112 H11E 109.5
C11 C112 H11F 109.5
H11D C112 H11F 109.5
H11E C112 H11F 109.5

loop_
_geom_bond_atom_site_label_1
_geom_bond_atom_site_label_2
_geom_bond_distance
_geom_bond_publ_flag
S1 C5 1.722(2) yes
S1 C2 1.727(2) yes
C2 N3 1.297(3) ?
C2 C21 1.498(3) ?
N3 N4 1.383(3) ?
N4 C5 1.289(3) ?
C5 N6 1.396(3) ?
N6 C7 1.334(3) yes
N6 H6 0.9330 ?
C7 C8 1.368(3) yes
C7 H7 0.9300 ?
C8 C9 1.446(3) ?
C8 C13 1.458(3) ?
C9 O9 1.211(3) ?
C9 O10 1.351(3) ?
O10 C11 1.434(3) ?
C11 O12 1.426(3) ?
C11 C112 1.505(5) ?
C11 C111 1.505(4) ?
O12 C13 1.362(3) ?
C13 O13 1.202(3) ?
C21 C22 1.511(4) ?
C21 H21A 0.9700 ?
C21 H21B 0.9700 ?
C22 H22A 0.9600 ?
C22 H22B 0.9600 ?
C22 H22C 0.9600 ?
C111 H11A 0.9600 ?
C111 H11B 0.9600 ?
C111 H11C 0.9600 ?
C112 H11D 0.9600 ?
C112 H11E 0.9600 ?
C112 H11F 0.9600 ?

loop_
_geom_hbond_atom_site_label_D
_geom_hbond_atom_site_label_H
_geom_hbond_atom_site_label_A
_geom_hbond_site_symmetry_A
_geom_hbond_distance_DH
_geom_hbond_distance_HA
_geom_hbond_distance_DA
_geom_hbond_angle_DHA
_geom_hbond_publ_flag
N6 H6 O9 . 0.93 2.04 2.716(3) 128 y
N6 H6 N3 6_557 0.93 2.28 3.098(3) 146 y

loop_
_geom_torsion_atom_site_label_1
_geom_torsion_atom_site_label_2
_geom_torsion_atom_site_label_3
_geom_torsion_atom_site_label_4
_geom_torsion
C5 S1 C2 N3 0.51(19)
C5 S1 C2 C21 -178.9(2)
C21 C2 N3 N4 178.7(2)
S1 C2 N3 N4 -0.7(3)
C2 N3 N4 C5 0.5(3)
N3 N4 C5 N6 -179.30(19)
N3 N4 C5 S1 -0.1(3)
C2 S1 C5 N4 -0.2(2)
C2 S1 C5 N6 179.00(19)
N4 C5 N6 C7 3.4(4)
S1 C5 N6 C7 -175.74(18)
C5 N6 C7 C8 179.9(2)
N6 C7 C8 C9 -1.9(4)
N6 C7 C8 C13 172.5(2)
C7 C8 C9 O9 4.3(4)
C13 C8 C9 O9 -169.9(2)
C7 C8 C9 O10 -178.3(2)
C13 C8 C9 O10 7.4(3)
O9 C9 O10 C11 -161.8(2)
C8 C9 O10 C11 20.6(3)
C9 O10 C11 O12 -47.8(3)
C9 O10 C11 C112 73.1(3)
C9 O10 C11 C111 -163.2(3)
O10 C11 O12 C13 49.6(3)
C112 C11 O12 C13 -70.5(3)
C111 C11 O12 C13 164.3(3)
C11 O12 C13 O13 159.1(3)
C11 O12 C13 C8 -23.5(4)
C7 C8 C13 O13 -3.3(4)
C9 C8 C13 O13 171.1(3)
C7 C8 C13 O12 179.5(2)
C9 C8 C13 O12 -6.0(4)
N3 C2 C21 C22 74.5(3)
S1 C2 C21 C22 -106.2(2)

loop_
_cod_related_entry_id
_cod_related_entry_database
_cod_related_entry_code
1 ChemSpider 2493352
